data_2019817
loop_
_publ_author_name
'Boyarskaya, Dina'
'Avdontceva, Margarita'
'Chulkova, Tatiana'

_publ_section_title
;
 Synthesis and crystal structure of 2-isocyano-4-methylphenyl
 diphenylacetate: a rare case of an easily accessible odourless isocyanide
;
_journal_coeditor_code CU3073
_journal_issue 2
_journal_name_full 'Acta Crystallographica Section C Structural Chemistry'
_journal_page_first 155
_journal_paper_doi 10.1107/S2053229615001588
_journal_volume 71
_journal_year 2015
_chemical_formula_iupac 'C22 H17 N O2'
_chemical_formula_moiety 'C22 H17 N O2'
_chemical_formula_sum 'C22 H17 N O2'
_chemical_formula_weight 327.37
_chemical_name_systematic
;
2-Isocyano-4-methylphenyl diphenylacetate
;
_space_group_IT_number 19
_space_group_name_Hall 'P 2ac 2ab'
_symmetry_cell_setting orthorhombic
_symmetry_space_group_name_Hall 'P 2ac 2ab'
_symmetry_space_group_name_H-M 'P 21 21 21'
_atom_sites_solution_hydrogens geom
_atom_sites_solution_primary direct
_atom_sites_solution_secondary difmap
_audit_creation_method SHELXL-97
_cell_angle_alpha 90.00
_cell_angle_beta 90.00
_cell_angle_gamma 90.00
_cell_formula_units_Z 4
_cell_length_a 6.28970(10)
_cell_length_b 17.0161(3)
_cell_length_c 15.3522(3)
_cell_measurement_reflns_used 22040
_cell_measurement_temperature 100(2)
_cell_measurement_theta_max 75.5460
_cell_measurement_theta_min 3.8780
_cell_volume 1643.09(5)
_computing_cell_refinement
;
CrysAlis PRO (Agilent, 2012)
;
_computing_data_collection
;
CrysAlis PRO (Agilent, 2012)
;
_computing_data_reduction
;
CrysAlis PRO (Agilent, 2012)
;
_computing_publication_material
;
Dolomanov <i>et al.</i> (2009)
;
_computing_structure_refinement
;
SHELXL97 (Sheldrick, 2008)
;
_computing_structure_solution
;
SHELXS97 (Sheldrick, 2008)
;
_diffrn_ambient_temperature 100(2)
_diffrn_detector_area_resol_mean 10.3829
_diffrn_measured_fraction_theta_full 1.000
_diffrn_measured_fraction_theta_max 1.000
_diffrn_measurement_device_type 'Agilent SuperNova (Dual, Cu at zero, Atlas)'
_diffrn_measurement_method '\w scans'
_diffrn_radiation_monochromator mirror
_diffrn_radiation_source 'SuperNova (Cu) X-ray Source'
_diffrn_radiation_type CuK\a
_diffrn_radiation_wavelength 1.54184
_diffrn_reflns_av_R_equivalents 0.0649
_diffrn_reflns_av_sigmaI/netI 0.0236
_diffrn_reflns_limit_h_max 7
_diffrn_reflns_limit_h_min -7
_diffrn_reflns_limit_k_max 21
_diffrn_reflns_limit_k_min -21
_diffrn_reflns_limit_l_max 17
_diffrn_reflns_limit_l_min -18
_diffrn_reflns_number 36611
_diffrn_reflns_theta_full 72.43
_diffrn_reflns_theta_max 72.43
_diffrn_reflns_theta_min 3.88
_exptl_absorpt_coefficient_mu 0.674
_exptl_absorpt_correction_T_max 1.00000
_exptl_absorpt_correction_T_min 0.70712
_exptl_absorpt_correction_type multi-scan
_exptl_absorpt_process_details
;
(CrysAlis PRO; Agilent, 2012)
;
_exptl_crystal_colour colourless
_exptl_crystal_density_diffrn 1.323
_exptl_crystal_density_method 'not measured'
_exptl_crystal_description prism
_exptl_crystal_F_000 688
_exptl_crystal_size_max 0.15
_exptl_crystal_size_mid 0.11
_exptl_crystal_size_min 0.08
_refine_diff_density_max 0.160
_refine_diff_density_min -0.182
_refine_ls_abs_structure_details
;
Flack (1983), 1365 Friedel pairs
;
_refine_ls_abs_structure_Flack 0.1(2)
_refine_ls_extinction_method none
_refine_ls_goodness_of_fit_ref 1.052
_refine_ls_hydrogen_treatment constr
_refine_ls_matrix_type full
_refine_ls_number_parameters 227
_refine_ls_number_reflns 3263
_refine_ls_number_restraints 0
_refine_ls_restrained_S_all 1.052
_refine_ls_R_factor_all 0.0485
_refine_ls_R_factor_gt 0.0466
_refine_ls_shift/su_max 0.001
_refine_ls_shift/su_mean 0.000
_refine_ls_structure_factor_coef Fsqd
_refine_ls_weighting_details 'calc w=1/[\s^2^(Fo^2^)+(0.1000P)^2^+0.0000P] where P=(Fo^2^+2Fc^2^)/3'
_refine_ls_weighting_scheme calc
_refine_ls_wR_factor_gt 0.1143
_refine_ls_wR_factor_ref 0.1157
_reflns_number_gt 3156
_reflns_number_total 3263
_reflns_threshold_expression I>2sigma(I)
_cod_data_source_file cu3073sup1.cif
_cod_data_source_block I
_cod_original_cell_volume 1643.08(5)
_cod_database_code 2019817
_cod_database_fobs_code 2019817

loop_
_symmetry_equiv_pos_as_xyz
'x, y, z'
'-x+1/2, -y, z+1/2'
'x+1/2, -y+1/2, -z'
'-x, y+1/2, -z+1/2'

loop_
_atom_site_type_symbol
_atom_site_label
_atom_site_fract_x
_atom_site_fract_y
_atom_site_fract_z
_atom_site_U_iso_or_equiv
_atom_site_adp_type
_atom_site_calc_flag
_atom_site_refinement_flags
_atom_site_occupancy
_atom_site_symmetry_multiplicity
O O1 0.16660(16) 0.57295(5) 0.55343(7) 0.0215(2) Uani d . 1 1
O O2 -0.05220(16) 0.46785(6) 0.54245(7) 0.0246(3) Uani d . 1 1
N N1 -0.2448(2) 0.62610(7) 0.59380(9) 0.0231(3) Uani d . 1 1
C C1 0.0985(2) 0.49918(8) 0.57558(10) 0.0198(3) Uani d . 1 1
C C4 0.2584(2) 0.53470(8) 0.79385(10) 0.0227(3) Uani d . 1 1
H H4 0.3951 0.5507 0.7790 0.027 Uiso calc R 1 1
C C15 0.0488(2) 0.61572(8) 0.49291(10) 0.0198(3) Uani d . 1 1
C C16 -0.1534(2) 0.64412(8) 0.51375(9) 0.0198(3) Uani d . 1 1
C C20 0.1414(2) 0.63590(8) 0.41423(10) 0.0210(3) Uani d . 1 1
H H20 0.2761 0.6173 0.4001 0.025 Uiso calc R 1 1
C C3 0.1403(2) 0.48914(8) 0.73538(9) 0.0200(3) Uani d . 1 1
C C19 0.0320(2) 0.68421(8) 0.35650(10) 0.0220(3) Uani d . 1 1
H H19 0.0956 0.6980 0.3040 0.026 Uiso calc R 1 1
C C17 -0.2625(2) 0.69192(8) 0.45525(10) 0.0213(3) Uani d . 1 1
H H17 -0.3975 0.7102 0.4694 0.026 Uiso calc R 1 1
C C9 0.2853(2) 0.37969(8) 0.63380(10) 0.0213(3) Uani d . 1 1
C C7 -0.1490(2) 0.48809(9) 0.83927(10) 0.0249(3) Uani d . 1 1
H H7 -0.2855 0.4722 0.8544 0.030 Uiso calc R 1 1
C C10 0.4883(2) 0.35715(9) 0.60772(10) 0.0246(3) Uani d . 1 1
H H10 0.5928 0.3951 0.5997 0.030 Uiso calc R 1 1
C C18 -0.1715(2) 0.71258(8) 0.37573(10) 0.0217(3) Uani d . 1 1
C C8 -0.0657(2) 0.46722(8) 0.75913(10) 0.0230(3) Uani d . 1 1
H H8 -0.1481 0.4382 0.7205 0.028 Uiso calc R 1 1
C C2 0.2392(2) 0.46703(8) 0.64753(9) 0.0201(3) Uani d . 1 1
H H2 0.3756 0.4947 0.6436 0.024 Uiso calc R 1 1
C C11 0.5367(2) 0.27819(10) 0.59345(11) 0.0284(3) Uani d . 1 1
H H11 0.6724 0.2640 0.5753 0.034 Uiso calc R 1 1
C C5 0.1737(3) 0.55624(8) 0.87379(10) 0.0254(3) Uani d . 1 1
H H5 0.2536 0.5867 0.9120 0.030 Uiso calc R 1 1
C C6 -0.0299(3) 0.53260(8) 0.89707(10) 0.0251(3) Uani d . 1 1
H H6 -0.0858 0.5465 0.9510 0.030 Uiso calc R 1 1
C C14 0.1319(2) 0.32166(9) 0.64535(11) 0.0268(3) Uani d . 1 1
H H14 -0.0049 0.3358 0.6621 0.032 Uiso calc R 1 1
C C12 0.3833(3) 0.22089(9) 0.60619(11) 0.0293(3) Uani d . 1 1
H H12 0.4157 0.1682 0.5974 0.035 Uiso calc R 1 1
C C13 0.1805(3) 0.24310(10) 0.63228(12) 0.0306(4) Uani d . 1 1
H H13 0.0767 0.2050 0.6410 0.037 Uiso calc R 1 1
C C22 -0.2885(3) 0.76499(9) 0.31347(11) 0.0272(3) Uani d . 1 1
H H22A -0.2632 0.8189 0.3285 0.041 Uiso calc R 1 1
H H22B -0.4381 0.7542 0.3168 0.041 Uiso calc R 1 1
H H22C -0.2391 0.7554 0.2553 0.041 Uiso calc R 1 1
C C21 -0.3237(3) 0.61327(10) 0.66088(12) 0.0317(4) Uani d . 1 1

loop_
_atom_site_aniso_label
_atom_site_aniso_U_11
_atom_site_aniso_U_22
_atom_site_aniso_U_33
_atom_site_aniso_U_12
_atom_site_aniso_U_13
_atom_site_aniso_U_23
O1 0.0247(4) 0.0234(5) 0.0163(5) -0.0009(4) -0.0018(4) 0.0022(4)
O2 0.0255(5) 0.0259(5) 0.0224(6) -0.0038(4) -0.0038(4) 0.0024(4)
N1 0.0243(6) 0.0240(6) 0.0209(7) 0.0000(5) 0.0028(5) 0.0019(5)
C1 0.0208(6) 0.0241(6) 0.0144(7) 0.0011(5) 0.0028(5) 0.0003(5)
C4 0.0243(7) 0.0242(6) 0.0194(8) -0.0034(5) -0.0008(5) 0.0041(5)
C15 0.0226(6) 0.0202(6) 0.0166(7) -0.0013(5) -0.0042(5) -0.0012(5)
C16 0.0239(6) 0.0216(6) 0.0138(7) -0.0016(5) 0.0021(5) -0.0021(5)
C20 0.0228(6) 0.0219(6) 0.0185(7) -0.0011(5) 0.0021(5) -0.0035(5)
C3 0.0254(7) 0.0208(6) 0.0138(7) 0.0014(5) -0.0017(5) 0.0041(5)
C19 0.0298(7) 0.0225(6) 0.0136(7) -0.0018(5) 0.0019(5) -0.0005(5)
C17 0.0222(6) 0.0219(6) 0.0198(8) -0.0004(5) 0.0003(5) -0.0025(5)
C9 0.0239(7) 0.0281(7) 0.0121(7) 0.0008(5) -0.0017(5) 0.0019(5)
C7 0.0245(7) 0.0275(6) 0.0226(8) -0.0001(5) 0.0027(6) 0.0037(6)
C10 0.0257(7) 0.0355(7) 0.0127(7) -0.0003(6) -0.0007(5) 0.0037(6)
C18 0.0274(7) 0.0199(5) 0.0178(7) -0.0001(5) -0.0019(6) -0.0035(5)
C8 0.0249(7) 0.0265(6) 0.0177(8) -0.0011(5) -0.0031(5) 0.0008(5)
C2 0.0202(6) 0.0253(6) 0.0149(7) -0.0026(5) -0.0006(5) 0.0026(5)
C11 0.0261(7) 0.0392(8) 0.0198(8) 0.0086(6) -0.0013(6) -0.0020(6)
C5 0.0333(7) 0.0234(6) 0.0195(8) -0.0029(6) -0.0046(6) -0.0005(6)
C6 0.0342(8) 0.0260(7) 0.0150(8) 0.0043(6) 0.0019(6) 0.0007(5)
C14 0.0220(7) 0.0304(7) 0.0280(8) 0.0004(5) 0.0002(6) -0.0009(6)
C12 0.0348(8) 0.0280(7) 0.0251(9) 0.0064(6) -0.0027(6) -0.0027(6)
C13 0.0310(7) 0.0295(7) 0.0312(9) -0.0010(6) -0.0009(7) -0.0008(6)
C22 0.0354(8) 0.0281(7) 0.0180(8) 0.0048(6) -0.0029(6) 0.0007(6)
C21 0.0319(7) 0.0357(8) 0.0274(9) 0.0027(6) 0.0075(6) 0.0058(7)

loop_
_atom_type_symbol
_atom_type_description
_atom_type_scat_dispersion_real
_atom_type_scat_dispersion_imag
_atom_type_scat_source
C C 0.0181 0.0091 'International Tables Vol C Tables 4.2.6.8 and 6.1.1.4'
H H 0.0000 0.0000 'International Tables Vol C Tables 4.2.6.8 and 6.1.1.4'
N N 0.0311 0.0180 'International Tables Vol C Tables 4.2.6.8 and 6.1.1.4'
O O 0.0492 0.0322 'International Tables Vol C Tables 4.2.6.8 and 6.1.1.4'

loop_
_geom_angle_atom_site_label_1
_geom_angle_atom_site_label_2
_geom_angle_atom_site_label_3
_geom_angle
C1 O1 C15 118.57(11)
C21 N1 C16 177.97(15)
O2 C1 O1 123.28(13)
O2 C1 C2 127.50(13)
O1 C1 C2 109.21(11)
C5 C4 C3 120.64(14)
C5 C4 H4 119.7
C3 C4 H4 119.7
C20 C15 O1 119.17(13)
C20 C15 C16 119.80(13)
O1 C15 C16 120.79(13)
N1 C16 C17 119.68(13)
N1 C16 C15 120.13(13)
C17 C16 C15 120.18(13)
C15 C20 C19 119.63(13)
C15 C20 H20 120.2
C19 C20 H20 120.2
C8 C3 C4 118.23(14)
C8 C3 C2 122.75(13)
C4 C3 C2 119.00(13)
C20 C19 C18 121.46(14)
C20 C19 H19 119.3
C18 C19 H19 119.3
C16 C17 C18 120.66(13)
C16 C17 H17 119.7
C18 C17 H17 119.7
C14 C9 C10 118.48(14)
C14 C9 C2 122.74(13)
C10 C9 C2 118.77(13)
C8 C7 C6 120.33(13)
C8 C7 H7 119.8
C6 C7 H7 119.8
C9 C10 C11 120.70(14)
C9 C10 H10 119.6
C11 C10 H10 119.6
C17 C18 C19 118.26(14)
C17 C18 C22 120.44(13)
C19 C18 C22 121.29(14)
C7 C8 C3 120.98(14)
C7 C8 H8 119.5
C3 C8 H8 119.5
C1 C2 C9 111.15(11)
C1 C2 C3 108.38(11)
C9 C2 C3 115.91(11)
C1 C2 H2 107.0
C9 C2 H2 107.0
C3 C2 H2 107.0
C12 C11 C10 120.26(14)
C12 C11 H11 119.9
C10 C11 H11 119.9
C4 C5 C6 120.36(14)
C4 C5 H5 119.8
C6 C5 H5 119.8
C7 C6 C5 119.44(15)
C7 C6 H6 120.3
C5 C6 H6 120.3
C13 C14 C9 120.88(14)
C13 C14 H14 119.6
C9 C14 H14 119.6
C11 C12 C13 119.24(15)
C11 C12 H12 120.4
C13 C12 H12 120.4
C14 C13 C12 120.43(15)
C14 C13 H13 119.8
C12 C13 H13 119.8
C18 C22 H22A 109.5
C18 C22 H22B 109.5
H22A C22 H22B 109.5
C18 C22 H22C 109.5
H22A C22 H22C 109.5
H22B C22 H22C 109.5

loop_
_geom_bond_atom_site_label_1
_geom_bond_atom_site_label_2
_geom_bond_distance
O1 C1 1.3691(16)
O1 C15 1.3935(17)
O2 C1 1.2007(18)
N1 C21 1.164(2)
N1 C16 1.3908(19)
C1 C2 1.517(2)
C4 C5 1.387(2)
C4 C3 1.400(2)
C4 H4 0.9300
C15 C20 1.384(2)
C15 C16 1.398(2)
C16 C17 1.392(2)
C20 C19 1.391(2)
C20 H20 0.9300
C3 C8 1.397(2)
C3 C2 1.532(2)
C19 C18 1.400(2)
C19 H19 0.9300
C17 C18 1.394(2)
C17 H17 0.9300
C9 C14 1.392(2)
C9 C10 1.392(2)
C9 C2 1.5287(19)
C7 C8 1.383(2)
C7 C6 1.386(2)
C7 H7 0.9300
C10 C11 1.395(2)
C10 H10 0.9300
C18 C22 1.500(2)
C8 H8 0.9300
C2 H2 0.9800
C11 C12 1.386(2)
C11 H11 0.9300
C5 C6 1.389(2)
C5 H5 0.9300
C6 H6 0.9300
C14 C13 1.386(2)
C14 H14 0.9300
C12 C13 1.389(2)
C12 H12 0.9300
C13 H13 0.9300
C22 H22A 0.9600
C22 H22B 0.9600
C22 H22C 0.9600

loop_
_geom_torsion_atom_site_label_1
_geom_torsion_atom_site_label_2
_geom_torsion_atom_site_label_3
_geom_torsion_atom_site_label_4
_geom_torsion
C15 O1 C1 O2 3.65(19)
C15 O1 C1 C2 -175.15(11)
C1 O1 C15 C20 -116.54(14)
C1 O1 C15 C16 69.10(16)
C21 N1 C16 C17 -37(4)
C21 N1 C16 C15 142(4)
C20 C15 C16 N1 -178.00(12)
O1 C15 C16 N1 -3.68(19)
C20 C15 C16 C17 0.66(19)
O1 C15 C16 C17 174.98(13)
O1 C15 C20 C19 -174.54(12)
C16 C15 C20 C19 -0.1(2)
C5 C4 C3 C8 1.1(2)
C5 C4 C3 C2 179.63(12)
C15 C20 C19 C18 -0.6(2)
N1 C16 C17 C18 178.15(12)
C15 C16 C17 C18 -0.5(2)
C14 C9 C10 C11 0.1(2)
C2 C9 C10 C11 -179.25(14)
C16 C17 C18 C19 -0.2(2)
C16 C17 C18 C22 -179.16(13)
C20 C19 C18 C17 0.7(2)
C20 C19 C18 C22 179.70(14)
C6 C7 C8 C3 1.2(2)
C4 C3 C8 C7 -1.7(2)
C2 C3 C8 C7 179.73(12)
O2 C1 C2 C9 40.8(2)
O1 C1 C2 C9 -140.44(12)
O2 C1 C2 C3 -87.66(17)
O1 C1 C2 C3 91.07(13)
C14 C9 C2 C1 -71.37(18)
C10 C9 C2 C1 107.91(15)
C14 C9 C2 C3 52.96(19)
C10 C9 C2 C3 -127.77(15)
C8 C3 C2 C1 57.80(16)
C4 C3 C2 C1 -120.71(14)
C8 C3 C2 C9 -67.94(17)
C4 C3 C2 C9 113.55(14)
C9 C10 C11 C12 -0.8(3)
C3 C4 C5 C6 0.2(2)
C8 C7 C6 C5 0.1(2)
C4 C5 C6 C7 -0.8(2)
C10 C9 C14 C13 0.8(2)
C2 C9 C14 C13 -179.95(14)
C10 C11 C12 C13 0.8(3)
C9 C14 C13 C12 -0.9(3)
C11 C12 C13 C14 0.1(3)
